data_2007954
loop_
_publ_author_name
'Wieczorrek, Carsten'
'Tebbe, Karl-Friedrich'

_publ_section_title
;
 Bis[tris(1,2-ethandiamin)cadmium]-tetraiodocadmat-diiodid
;
_journal_issue 12
_journal_name_full 'Acta Crystallographica Section C'
_journal_page_first 1804
_journal_page_last 1807
_journal_paper_doi 10.1107/S0108270198007859
_journal_volume 54
_journal_year 1998
_chemical_formula_iupac '[Cd (C2 H8 N2)3]2 [Cd I4] I2'
_chemical_formula_moiety 'C12 H48 N12 Cd2,Cd I4, I2'
_chemical_formula_structural '2(Cd(C6 H24 N6)2+) (Cd I4)2-  2I-'
_chemical_formula_sum 'C12 H48 Cd3 I6 N12'
_chemical_formula_weight 1459.219
_chemical_melting_point 493
_chemical_name_common Bis[cadmium(en)3]-tetraiodocadmat-diiodid
_chemical_name_systematic
;
 Bis[tris(1,2-ethandiamin)cadmium]-tetraiodocadmat-diiodid
;
_space_group_IT_number 122
_symmetry_cell_setting tetragonal
_symmetry_space_group_name_Hall 'I -4 2bw'
_symmetry_space_group_name_H-M 'I -4 2 d'
_cell_angle_alpha 90
_cell_angle_beta 90
_cell_angle_gamma 90
_cell_formula_units_Z 4
_cell_length_a 15.0810(10)
_cell_length_b 15.0810(10)
_cell_length_c 16.979(2)
_cell_measurement_reflns_used '5000 (quasi-zentrierten)'
_cell_measurement_temperature 293(2)
_cell_measurement_theta_max 26.15
_cell_measurement_theta_min 2.70
_cell_volume 3861.6(6)
_computing_cell_refinement 'IPDS Bedienungshandbuch'
_computing_data_collection 'IPDS Bedienungshandbuch (Stoe & Cie, 1996)'
_computing_data_reduction 'IPDS Bedienungshandbuch, X-SHAPE and X-RED (Stoe & Cie, 1997b)'
_computing_molecular_graphics 'DIAMOND (Brandenburg, 1997)'
_computing_publication_material
;
WinGX-96 (Farrugia, 1996), PARST95 (Nardelli, 1995) und PLATON96 (Spek, 1996)
;
_computing_structure_refinement SHELXL93
_computing_structure_solution SIR92
_diffrn_ambient_temperature 293(2)
_diffrn_detector_area_resol_mean 44.4
_diffrn_measurement_device_type
;
Stoe Imaging Plate System (IPDS)
;
_diffrn_measurement_method Oszillation-Scans
_diffrn_radiation_monochromator graphite
_diffrn_radiation_source 'fine-focus sealed tube'
_diffrn_radiation_type MoK\a
_diffrn_radiation_wavelength 0.71073
_diffrn_reflns_av_R_equivalents 0.064
_diffrn_reflns_av_sigmaI/netI 0.047
_diffrn_reflns_limit_h_max 13
_diffrn_reflns_limit_h_min -13
_diffrn_reflns_limit_k_max 18
_diffrn_reflns_limit_k_min 0
_diffrn_reflns_limit_l_max 21
_diffrn_reflns_limit_l_min 0
_diffrn_reflns_number 19892
_diffrn_reflns_theta_max 26.15
_diffrn_reflns_theta_min 2.70
_exptl_absorpt_coefficient_mu 6.456
_exptl_absorpt_correction_T_max 0.290
_exptl_absorpt_correction_T_min 0.220
_exptl_absorpt_correction_type 'numerisch (X-SHAPE; Stoe & Cie, 1997a)'
_exptl_crystal_colour Gelb
_exptl_crystal_density_diffrn 2.5099
_exptl_crystal_density_method 'nicht gemessen'
_exptl_crystal_description 'Tetragonal bipyramidal'
_exptl_crystal_F_000 2664
_exptl_crystal_size_max 0.29
_exptl_crystal_size_mid 0.28
_exptl_crystal_size_min 0.24
_refine_diff_density_max 0.508
_refine_diff_density_min -0.453
_refine_ls_abs_structure_details 'Flack (1983)'
_refine_ls_abs_structure_Flack -0.11(4)
_refine_ls_extinction_coef 0.00368(5)
_refine_ls_extinction_method SHELXL93
_refine_ls_goodness_of_fit_all 0.966
_refine_ls_goodness_of_fit_ref 1.080
_refine_ls_hydrogen_treatment refU
_refine_ls_matrix_type full
_refine_ls_number_parameters 79
_refine_ls_number_reflns 1916
_refine_ls_number_restraints 0
_refine_ls_restrained_S_all 0.966
_refine_ls_restrained_S_obs 1.080
_refine_ls_R_factor_all 0.029
_refine_ls_R_factor_gt 0.021
_refine_ls_shift/esd_mean 0.000
_refine_ls_shift/su_max 0.001
_refine_ls_structure_factor_coef Fsqd
_refine_ls_weighting_details 'w = 1/[\s^2^(Fo^2^)]'
_refine_ls_weighting_scheme calc
_refine_ls_wR_factor_all 0.033
_refine_ls_wR_factor_ref 0.033
_reflns_number_gt 1493
_reflns_number_total 1917
_reflns_threshold_expression I>2\s(I)
_cod_data_source_file jz1291.cif
_cod_data_source_block I
_cod_database_code 2007954

loop_
_symmetry_equiv_pos_as_xyz
' x,  y,  z'
'-x,  -y, z'
' x,  -y+1/2, -z+1/4'
'-x,  y+1/2, -z+1/4'
' y,  x+1/2,  z+1/4'
'-y,  -x+1/2,  z+1/4'
'-y,  x,  -z'
' y,  -x,  -z'
' x+1/2,  y+1/2,  z+1/2'
'-x+1/2, -y+1/2,  z+1/2'
' x+1/2, -y+1,  -z+3/4'
'-x+1/2,  y+1,  -z+3/4'
' y+1/2,  x+1,  z+3/4'
'-y+1/2, -x+1,  z+3/4'
'-y+1/2,  x+1/2, -z+1/2'
' y+1/2, -x+1/2, -z+1/2'

loop_
_atom_site_label
_atom_site_fract_x
_atom_site_fract_y
_atom_site_fract_z
_atom_site_U_iso_or_equiv
_atom_site_adp_type
_atom_site_calc_flag
_atom_site_refinement_flags
_atom_site_occupancy
_atom_site_disorder_group
_atom_site_type_symbol
Cd1 0.5 0 0.75 0.0452(3) Uani d S 1 . Cd
I1 0.36213(3) -0.06095(4) 0.65507(3) 0.0566(2) Uani d . 1 . I
I2 0.25 0.10139(4) 0.375 0.0598(2) Uani d S 1 . I
Cd2 0.21850(4) 0.25 0.625 0.0408(2) Uani d S 1 . Cd
N1 0.1951(4) 0.1233(4) 0.7097(3) 0.0558(14) Uani d . 1 . N
H1A 0.2434(4) 0.0883(4) 0.7099(3) 0.100(12) Uiso calc R 1 . H
H1B 0.1843(4) 0.1411(4) 0.7594(3) 0.100(12) Uiso calc R 1 . H
N2 0.1188(3) 0.1596(4) 0.5554(3) 0.0514(14) Uani d . 1 . N
H2A 0.0636(3) 0.1821(4) 0.5585(3) 0.100(12) Uiso calc R 1 . H
H2B 0.1345(3) 0.1569(4) 0.5043(3) 0.100(12) Uiso calc R 1 . H
N3 0.3424(4) 0.1938(4) 0.5558(3) 0.061(2) Uani d . 1 . N
H3A 0.3345(4) 0.1359(4) 0.5453(3) 0.100(12) Uiso calc R 1 . H
H3B 0.3489(4) 0.2229(4) 0.5099(3) 0.100(12) Uiso calc R 1 . H
C1 0.1186(5) 0.0750(5) 0.6783(4) 0.075(2) Uani d . 1 . C
H1C 0.0644(5) 0.1043(5) 0.6949(4) 0.095(11) Uiso calc R 1 . H
H1D 0.1181(5) 0.0153(5) 0.6996(4) 0.095(11) Uiso calc R 1 . H
C2 0.1214(5) 0.0708(5) 0.5906(4) 0.064(2) Uani d . 1 . C
H2C 0.1752(5) 0.0408(5) 0.5742(4) 0.095(11) Uiso calc R 1 . H
H2D 0.0713(5) 0.0365(5) 0.5717(4) 0.095(11) Uiso calc R 1 . H
C3 0.4217(4) 0.2060(5) 0.6048(4) 0.068(2) Uani d . 1 . C
H3C 0.4742(4) 0.2012(5) 0.5719(4) 0.095(11) Uiso calc R 1 . H
H3D 0.4243(4) 0.1592(5) 0.6439(4) 0.095(11) Uiso calc R 1 . H

loop_
_atom_site_aniso_label
_atom_site_aniso_U_11
_atom_site_aniso_U_22
_atom_site_aniso_U_33
_atom_site_aniso_U_12
_atom_site_aniso_U_13
_atom_site_aniso_U_23
I1 0.0462(3) 0.0679(3) 0.0557(3) 0.0015(3) -0.0047(2) -0.0146(3)
Cd2 0.0337(4) 0.0491(4) 0.0395(3) 0 0 -0.0045(3)
Cd1 0.0443(4) 0.0443(4) 0.0469(5) 0 0 0
I2 0.0937(5) 0.0477(4) 0.0379(3) 0 0.0062(4) 0
N1 0.056(4) 0.053(4) 0.058(3) -0.002(3) 0.004(3) 0.010(3)
N2 0.044(4) 0.067(4) 0.043(3) -0.005(3) -0.002(2) -0.014(3)
N3 0.048(4) 0.075(4) 0.060(3) 0.004(3) 0.011(3) -0.025(3)
C1 0.072(6) 0.064(6) 0.090(6) -0.016(5) 0.008(4) 0.017(4)
C2 0.066(5) 0.055(5) 0.071(4) -0.019(4) 0.001(4) -0.017(4)
C3 0.033(4) 0.109(7) 0.062(5) 0.012(4) 0.001(3) -0.020(4)

loop_
_atom_type_symbol
_atom_type_description
_atom_type_scat_dispersion_real
_atom_type_scat_dispersion_imag
_atom_type_scat_source
C C 0.0033 0.0016 'International Tables Vol C Tables 4.2.6.8 and 6.1.1.4'
H H 0.0000 0.0000 'International Tables Vol C Tables 4.2.6.8 and 6.1.1.4'
N N 0.0061 0.0033 'International Tables Vol C Tables 4.2.6.8 and 6.1.1.4'
Cd Cd -0.8075 1.2024 'International Tables Vol C Tables 4.2.6.8 and 6.1.1.4'
I I -0.4742 1.8119 'International Tables Vol C Tables 4.2.6.8 and 6.1.1.4'

loop_
_geom_angle_atom_site_label_1
_geom_angle_atom_site_label_2
_geom_angle_atom_site_label_3
_geom_angle_site_symmetry_1
_geom_angle_site_symmetry_3
_geom_angle
_geom_angle_publ_flag
N2 Cd2 N2 . 3_556 100.4(2) no
N2 Cd2 N3 . 3_556 164.6(2) no
N2 Cd2 N3 3_556 3_556 92.8(2) no
N2 Cd2 N3 . . 92.8(2) no
N2 Cd2 N3 3_556 . 164.6(2) no
N3 Cd2 N3 3_556 . 75.5(3) no
N2 Cd2 N1 . 3_556 93.8(2) no
N2 Cd2 N1 3_556 3_556 75.3(2) no
N3 Cd2 N1 3_556 3_556 97.3(2) no
N3 Cd2 N1 . 3_556 95.9(2) no
N2 Cd2 N1 . . 75.3(2) no
N2 Cd2 N1 3_556 . 93.8(2) no
N3 Cd2 N1 3_556 . 95.9(2) no
N3 Cd2 N1 . . 97.3(2) no
N1 Cd2 N1 3_556 . 163.2(3) no
I1 Cd1 I1 16_556 . 109.544(10) no
I1 Cd1 I1 16_556 15_546 109.33(2) no
I1 Cd1 I1 . 15_546 109.544(10) no
I1 Cd1 I1 16_556 2_655 109.544(10) no
I1 Cd1 I1 . 2_655 109.33(2) no
I1 Cd1 I1 15_546 2_655 109.544(10) no
C1 N1 Cd2 . . 107.0(4) no
C2 N2 Cd2 . . 107.9(4) no
C3 N3 Cd2 . . 108.6(3) no
N1 C1 C2 . . 111.2(6) no
N2 C2 C1 . . 111.6(6) no
N3 C3 C3 . 3_556 111.8(5) no

loop_
_geom_bond_atom_site_label_1
_geom_bond_atom_site_label_2
_geom_bond_site_symmetry_2
_geom_bond_distance
_geom_bond_publ_flag
I1 Cd1 . 2.7867(4) no
Cd2 N2 . 2.348(5) no
Cd2 N2 3_556 2.348(5) no
Cd2 N3 3_556 2.364(5) no
Cd2 N3 . 2.364(5) no
Cd2 N1 3_556 2.418(5) no
Cd2 N1 . 2.418(5) no
Cd1 I1 16_556 2.7867(4) no
Cd1 I1 15_546 2.7867(4) no
Cd1 I1 2_655 2.7867(4) no
N1 C1 . 1.464(8) no
N2 C2 . 1.467(8) no
N3 C3 . 1.467(8) no
C1 C2 . 1.491(9) no
C3 C3 3_556 1.495(14) no

loop_
_geom_hbond_atom_site_label_D
_geom_hbond_atom_site_label_H
_geom_hbond_atom_site_label_A
_geom_hbond_site_symmetry_A
_geom_hbond_distance_DH
_geom_hbond_distance_HA
_geom_hbond_distance_DA
_geom_hbond_angle_DHA
_geom_hbond_publ_flag
N2 H2A I2 6_555 0.901(7) 2.918(5) 3.779(5) 160.6(5) yes
N2 H2B I2 . 0.900(7) 2.925(5) 3.751(5) 153.2(5) yes
N1 H1A I1 . 0.900(9) 3.023(6) 3.864(6) 156.3(6) yes
N3 H3B I1 13_544 0.900(8) 3.070(6) 3.648(5) 152.1(6) yes

loop_
_geom_torsion_atom_site_label_1
_geom_torsion_atom_site_label_2
_geom_torsion_atom_site_label_3
_geom_torsion_atom_site_label_4
_geom_torsion_site_symmetry_1
_geom_torsion_site_symmetry_4
_geom_torsion
_geom_torsion_publ_flag
N2 Cd2 N1 C1 . . -12.9(4) no
N2 Cd2 N1 C1 3_556 . 86.9(5) no
N3 Cd2 N1 C1 3_556 . -180.0(5) no
N3 Cd2 N1 C1 . . -103.8(5) no
N1 Cd2 N1 C1 3_556 . 38.0(4) no
N2 Cd2 N2 C2 3_556 . -107.8(4) no
N3 Cd2 N2 C2 3_556 . 40.2(9) no
N3 Cd2 N2 C2 . . 80.3(4) no
N1 Cd2 N2 C2 3_556 . 176.4(4) no
N1 Cd2 N2 C2 . . -16.6(4) no
N2 Cd2 N3 C3 . . -155.8(5) no
N2 Cd2 N3 C3 3_556 . 55.6(9) no
N3 Cd2 N3 C3 3_556 . 14.0(4) no
N1 Cd2 N3 C3 3_556 . 110.1(5) no
N1 Cd2 N3 C3 . . -80.2(5) no
Cd2 N1 C1 C2 . . 41.3(7) no
Cd2 N2 C2 C1 . . 45.3(7) no
N1 C1 C2 N2 . . -61.2(8) no
Cd2 N3 C3 C3 . 3_556 -41.0(8) no
